data_4348666
loop_
_publ_author_name
'Troadec, Thibault'
'Prades, Amparo'
'Rodriguez, Ricardo'
'Mirgalet, Raphael'
'Baceiredo, Antoine'
'Saffon-Merceron, Nathalie'
'Branchadell, Vicen\,c'
'Kato, Tsuyoshi'

_publ_section_title
;
 Silacyclopropylideneplatinum(0) Complex as a Robust and Efficient
 Hydrosilylation Catalyst.
;
_journal_issue 16
_journal_name_full 'Inorganic chemistry'
_journal_page_first 8234
_journal_page_last 8240
_journal_paper_doi 10.1021/acs.inorgchem.6b01505
_journal_volume 55
_journal_year 2016
_chemical_formula_sum 'C58 H80 Cl N3 P Rh Si2'
_chemical_formula_weight 1044.76
_space_group_IT_number 33
_space_group_name_Hall 'P 2c -2n'
_space_group_name_H-M_alt 'P n a 21'
_symmetry_cell_setting orthorhombic
_symmetry_space_group_name_H-M 'P n a 21'
_atom_sites_solution_hydrogens geom
_atom_sites_solution_primary direct
_atom_sites_solution_secondary difmap
_audit_creation_method SHELXL-97
_cell_angle_alpha 90.00
_cell_angle_beta 90.00
_cell_angle_gamma 90.00
_cell_formula_units_Z 4
_cell_length_a 19.6640(11)
_cell_length_b 18.8950(10)
_cell_length_c 14.6049(8)
_cell_measurement_reflns_used 3466
_cell_measurement_temperature 193(2)
_cell_measurement_theta_max 18.26
_cell_measurement_theta_min 2.34
_cell_volume 5426.5(5)
_computing_cell_refinement 'Bruker SAINT'
_computing_data_collection 'Bruker APEX2'
_computing_data_reduction 'Bruker SAINT'
_computing_molecular_graphics 'Bruker SHELXTL'
_computing_publication_material 'Bruker SHELXTL'
_computing_structure_refinement 'SHELXL-97 (Sheldrick, 2008)'
_computing_structure_solution 'SHELXS-97 (Sheldrick, 2008)'
_diffrn_ambient_temperature 193(2)
_diffrn_measured_fraction_theta_full 0.990
_diffrn_measured_fraction_theta_max 0.990
_diffrn_measurement_device_type 'Bruker kappa APEX-II CCD Quazar'
_diffrn_measurement_method 'phi and omega scans'
_diffrn_radiation_monochromator graphite
_diffrn_radiation_source 'fine-focus sealed tube'
_diffrn_radiation_type MoK\a
_diffrn_radiation_wavelength 0.71073
_diffrn_reflns_av_R_equivalents 0.1684
_diffrn_reflns_av_sigmaI/netI 0.1468
_diffrn_reflns_limit_h_max 24
_diffrn_reflns_limit_h_min -24
_diffrn_reflns_limit_k_max 18
_diffrn_reflns_limit_k_min -23
_diffrn_reflns_limit_l_max 18
_diffrn_reflns_limit_l_min -18
_diffrn_reflns_number 83050
_diffrn_reflns_theta_full 26.37
_diffrn_reflns_theta_max 26.37
_diffrn_reflns_theta_min 5.14
_exptl_absorpt_coefficient_mu 0.477
_exptl_absorpt_correction_T_max 0.9905
_exptl_absorpt_correction_T_min 0.9628
_exptl_absorpt_correction_type multi-scan
_exptl_absorpt_process_details 'SADABS (Bruker-AXS)'
_exptl_crystal_colour yellow
_exptl_crystal_density_diffrn 1.279
_exptl_crystal_density_method 'not measured'
_exptl_crystal_description needle
_exptl_crystal_F_000 2216
_exptl_crystal_size_max 0.08
_exptl_crystal_size_mid 0.02
_exptl_crystal_size_min 0.02
_refine_diff_density_max 0.522
_refine_diff_density_min -0.532
_refine_diff_density_rms 0.088
_refine_ls_abs_structure_details 'Flack H D (1983), Acta Cryst. A39, 876-881'
_refine_ls_abs_structure_Flack -0.05(3)
_refine_ls_extinction_method none
_refine_ls_goodness_of_fit_ref 0.998
_refine_ls_hydrogen_treatment constr
_refine_ls_matrix_type full
_refine_ls_number_parameters 671
_refine_ls_number_reflns 10990
_refine_ls_number_restraints 272
_refine_ls_restrained_S_all 0.993
_refine_ls_R_factor_all 0.1324
_refine_ls_R_factor_gt 0.0533
_refine_ls_shift/su_max 0.002
_refine_ls_shift/su_mean 0.000
_refine_ls_structure_factor_coef Fsqd
_refine_ls_weighting_details 'calc w=1/[\s^2^(Fo^2^)+(0.0295P)^2^+0.0000P] where P=(Fo^2^+2Fc^2^)/3'
_refine_ls_weighting_scheme calc
_refine_ls_wR_factor_gt 0.0773
_refine_ls_wR_factor_ref 0.0955
_reflns_number_gt 6540
_reflns_number_total 10990
_reflns_threshold_expression >2sigma(I)
_cod_data_source_file ic6b01505_si_001.cif
_cod_data_source_block 2
_cod_depositor_comments
;
The following automatic conversions were performed:

data item '_symmetry_cell_setting' value 'Orthorhombic' was changed
to 'orthorhombic' in accordance with the
/home/saulius/struct/COD-crude-data/automatic-downloads/DataCite-retrospective/ACS/depositions/lib/dictionaries/cif_core.dic
dictionary named 'cif_core.dic' version 2.4.2 last updated on
2011-04-26.

Automatic conversion script
Id: cif_fix_values 6909 2019-04-08 15:41:33Z antanas 
;
_cod_original_sg_symbol_H-M Pna2(1)
_cod_database_code 4348666

loop_
_symmetry_equiv_pos_as_xyz
'x, y, z'
'-x, -y, z+1/2'
'x+1/2, -y+1/2, z'
'-x+1/2, y+1/2, z+1/2'

loop_
_atom_site_label
_atom_site_type_symbol
_atom_site_fract_x
_atom_site_fract_y
_atom_site_fract_z
_atom_site_U_iso_or_equiv
_atom_site_adp_type
_atom_site_occupancy
_atom_site_symmetry_multiplicity
_atom_site_calc_flag
_atom_site_refinement_flags
_atom_site_disorder_assembly
_atom_site_disorder_group
Rh1 Rh 1.039309(19) 0.765414(19) 0.23324(3) 0.02279(11) Uani 1 1 d . . .
Cl1 Cl 1.12684(8) 0.74600(8) 0.12251(10) 0.0327(4) Uani 1 1 d . . .
P1 P 0.90133(7) 0.70578(7) -0.07100(9) 0.0206(3) Uani 1 1 d . . .
Si1 Si 0.95291(8) 0.76366(8) 0.12364(11) 0.0183(4) Uani 1 1 d . . .
Si2 Si 0.91157(8) 0.62748(8) -0.21031(11) 0.0303(4) Uani 1 1 d . . .
N1 N 0.92413(19) 0.84407(19) 0.0658(3) 0.0190(10) Uani 1 1 d . . .
N2 N 0.9612(2) 0.6883(2) -0.1491(3) 0.0248(10) Uani 1 1 d . . .
N3 N 0.8514(2) 0.6483(2) -0.1261(3) 0.0243(11) Uani 1 1 d . . .
C1 C 0.8693(2) 0.7909(2) -0.0711(3) 0.0204(12) Uani 1 1 d . . .
C2 C 0.8845(2) 0.8447(3) -0.0112(4) 0.0233(13) Uani 1 1 d . . .
C3 C 0.8505(3) 0.9111(3) -0.0514(4) 0.0287(14) Uani 1 1 d . . .
H3 H 0.8421 0.9505 -0.0071 0.034 Uiso 1 1 calc R . .
C4 C 0.8926(3) 0.9312(3) -0.1382(4) 0.0389(16) Uani 1 1 d . . .
H4A H 0.8790 0.9781 -0.1621 0.047 Uiso 1 1 calc R . .
H4B H 0.9419 0.9317 -0.1246 0.047 Uiso 1 1 calc R . .
C5 C 0.8747(3) 0.8719(3) -0.2063(4) 0.0434(16) Uani 1 1 d . . .
H5A H 0.9160 0.8464 -0.2268 0.052 Uiso 1 1 calc R . .
H5B H 0.8506 0.8910 -0.2605 0.052 Uiso 1 1 calc R . .
C6 C 0.8278(3) 0.8231(3) -0.1490(4) 0.0295(14) Uani 1 1 d . . .
H6 H 0.7998 0.7888 -0.1850 0.035 Uiso 1 1 calc R . .
C7 C 0.7872(3) 0.8789(3) -0.0946(4) 0.0333(15) Uani 1 1 d . . .
H7A H 0.7623 0.9124 -0.1344 0.040 Uiso 1 1 calc R . .
H7B H 0.7560 0.8576 -0.0490 0.040 Uiso 1 1 calc R . .
C8 C 0.9260(2) 0.6859(2) 0.0432(3) 0.0166(12) Uani 1 1 d . . .
C9 C 0.8743(2) 0.7066(2) 0.1233(3) 0.0204(12) Uani 1 1 d . . .
H9 H 0.8336 0.7325 0.0999 0.024 Uiso 1 1 calc R . .
C10 C 0.8867(3) 0.6565(3) -0.3276(4) 0.0450(18) Uani 1 1 d . . .
H10A H 0.8544 0.6225 -0.3536 0.068 Uiso 1 1 calc R . .
H10B H 0.9273 0.6589 -0.3665 0.068 Uiso 1 1 calc R . .
H10C H 0.8654 0.7033 -0.3243 0.068 Uiso 1 1 calc R . .
C11 C 0.9439(3) 0.5356(3) -0.2120(4) 0.0452(16) Uani 1 1 d . . .
H11A H 0.9575 0.5217 -0.1500 0.068 Uiso 1 1 calc R . .
H11B H 0.9833 0.5327 -0.2529 0.068 Uiso 1 1 calc R . .
H11C H 0.9081 0.5038 -0.2339 0.068 Uiso 1 1 calc R . .
C12 C 1.0293(3) 0.7192(3) -0.1680(3) 0.0323(14) Uani 1 1 d . . .
C13 C 1.0845(3) 0.6620(4) -0.1575(4) 0.0545(19) Uani 1 1 d . . .
H13A H 1.0873 0.6473 -0.0933 0.082 Uiso 1 1 calc R . .
H13B H 1.1285 0.6812 -0.1770 0.082 Uiso 1 1 calc R . .
H13C H 1.0728 0.6211 -0.1957 0.082 Uiso 1 1 calc R . .
C14 C 1.0320(3) 0.7455(3) -0.2673(5) 0.0476(14) Uani 1 1 d . . .
H14A H 1.0286 0.7050 -0.3091 0.071 Uiso 1 1 calc R . .
H14B H 1.0751 0.7703 -0.2779 0.071 Uiso 1 1 calc R . .
H14C H 0.9941 0.7780 -0.2785 0.071 Uiso 1 1 calc R . .
C15 C 1.0440(3) 0.7809(3) -0.1035(4) 0.0423(16) Uani 1 1 d . . .
H15A H 1.0088 0.8173 -0.1110 0.063 Uiso 1 1 calc R . .
H15B H 1.0886 0.8011 -0.1180 0.063 Uiso 1 1 calc R . .
H15C H 1.0439 0.7640 -0.0400 0.063 Uiso 1 1 calc R . .
C16 C 0.7780(3) 0.6275(3) -0.1165(4) 0.0286(14) Uani 1 1 d . . .
C17 C 0.7753(3) 0.5460(3) -0.1097(4) 0.0476(18) Uani 1 1 d . . .
H17A H 0.7887 0.5253 -0.1685 0.071 Uiso 1 1 calc R . .
H17B H 0.7290 0.5311 -0.0944 0.071 Uiso 1 1 calc R . .
H17C H 0.8067 0.5299 -0.0618 0.071 Uiso 1 1 calc R . .
C18 C 0.7372(3) 0.6496(3) -0.1996(4) 0.0399(16) Uani 1 1 d . . .
H18A H 0.7374 0.7014 -0.2046 0.060 Uiso 1 1 calc R . .
H18B H 0.6903 0.6328 -0.1933 0.060 Uiso 1 1 calc R . .
H18C H 0.7576 0.6291 -0.2547 0.060 Uiso 1 1 calc R . .
C19 C 0.7484(3) 0.6605(3) -0.0319(4) 0.0469(18) Uani 1 1 d . . .
H19A H 0.7747 0.6455 0.0217 0.070 Uiso 1 1 calc R . .
H19B H 0.7010 0.6454 -0.0249 0.070 Uiso 1 1 calc R . .
H19C H 0.7502 0.7122 -0.0373 0.070 Uiso 1 1 calc R . .
C20 C 0.9244(3) 0.9084(2) 0.1210(3) 0.0228(12) Uani 1 1 d . . .
C21 C 0.8648(3) 0.9287(3) 0.1666(4) 0.0297(14) Uani 1 1 d . . .
C22 C 0.8667(3) 0.9905(3) 0.2178(4) 0.0370(16) Uani 1 1 d . . .
H22 H 0.8270 1.0053 0.2496 0.044 Uiso 1 1 calc R . .
C23 C 0.9251(3) 1.0312(3) 0.2238(5) 0.0474(16) Uani 1 1 d . . .
H23 H 0.9252 1.0736 0.2587 0.057 Uiso 1 1 calc R . .
C24 C 0.9834(3) 1.0096(3) 0.1788(4) 0.0392(16) Uani 1 1 d . . .
H24 H 1.0232 1.0379 0.1830 0.047 Uiso 1 1 calc R . .
C25 C 0.9852(3) 0.9472(3) 0.1271(4) 0.0270(13) Uani 1 1 d . . .
C26 C 0.7990(3) 0.8861(3) 0.1652(4) 0.0316(15) Uani 1 1 d . . .
H26 H 0.8035 0.8495 0.1160 0.038 Uiso 1 1 calc R . .
C27 C 0.7363(3) 0.9298(3) 0.1436(4) 0.0428(16) Uani 1 1 d . . .
H27A H 0.6974 0.8983 0.1341 0.064 Uiso 1 1 calc R . .
H27B H 0.7443 0.9576 0.0879 0.064 Uiso 1 1 calc R . .
H27C H 0.7267 0.9618 0.1948 0.064 Uiso 1 1 calc R . .
C28 C 0.7898(3) 0.8466(3) 0.2567(4) 0.0419(18) Uani 1 1 d . . .
H28A H 0.7843 0.8810 0.3063 0.063 Uiso 1 1 calc R . .
H28B H 0.8299 0.8172 0.2686 0.063 Uiso 1 1 calc R . .
H28C H 0.7493 0.8164 0.2533 0.063 Uiso 1 1 calc R . .
C29 C 1.0507(3) 0.9271(3) 0.0810(4) 0.0265(13) Uani 1 1 d . . .
H29 H 1.0463 0.8769 0.0600 0.032 Uiso 1 1 calc R . .
C30 C 1.0633(3) 0.9734(3) -0.0047(4) 0.0432(16) Uani 1 1 d . . .
H30A H 1.0683 1.0229 0.0138 0.065 Uiso 1 1 calc R . .
H30B H 1.0246 0.9689 -0.0467 0.065 Uiso 1 1 calc R . .
H30C H 1.1048 0.9576 -0.0356 0.065 Uiso 1 1 calc R . .
C31 C 1.1117(3) 0.9312(3) 0.1447(4) 0.0343(15) Uani 1 1 d . . .
H31A H 1.1194 0.9805 0.1625 0.051 Uiso 1 1 calc R . .
H31B H 1.1521 0.9130 0.1131 0.051 Uiso 1 1 calc R . .
H31C H 1.1030 0.9026 0.1994 0.051 Uiso 1 1 calc R . .
C32 C 0.9589(3) 0.6133(2) 0.0477(3) 0.0213(12) Uani 1 1 d . . .
C33 C 1.0276(3) 0.6035(3) 0.0497(4) 0.0252(13) Uani 1 1 d . . .
H33 H 1.0570 0.6433 0.0534 0.030 Uiso 1 1 calc R . .
C34 C 1.0553(3) 0.5352(3) 0.0463(4) 0.0375(16) Uani 1 1 d . . .
H34 H 1.1032 0.5288 0.0477 0.045 Uiso 1 1 calc R . .
C35 C 1.0123(3) 0.4768(3) 0.0408(4) 0.0407(16) Uani 1 1 d . . .
H35 H 1.0305 0.4305 0.0348 0.049 Uiso 1 1 calc R . .
C36 C 0.9436(3) 0.4870(3) 0.0441(4) 0.0365(16) Uani 1 1 d . . .
H36 H 0.9141 0.4471 0.0439 0.044 Uiso 1 1 calc R . .
C37 C 0.9161(3) 0.5542(3) 0.0477(3) 0.0249(13) Uani 1 1 d . . .
H37 H 0.8682 0.5603 0.0501 0.030 Uiso 1 1 calc R . .
C38 C 0.8564(3) 0.6541(2) 0.1956(3) 0.0198(12) Uani 1 1 d . . .
C39 C 0.9053(3) 0.6154(2) 0.2444(4) 0.0252(12) Uani 1 1 d . . .
H39 H 0.9521 0.6222 0.2306 0.030 Uiso 1 1 calc R . .
C40 C 0.8871(3) 0.5673(3) 0.3127(4) 0.0300(14) Uani 1 1 d . . .
H40 H 0.9212 0.5419 0.3452 0.036 Uiso 1 1 calc R . .
C41 C 0.8200(3) 0.5572(3) 0.3324(4) 0.0409(16) Uani 1 1 d . . .
H41 H 0.8073 0.5245 0.3788 0.049 Uiso 1 1 calc R . .
C42 C 0.7708(3) 0.5934(3) 0.2859(4) 0.0386(16) Uani 1 1 d . . .
H42 H 0.7242 0.5857 0.3001 0.046 Uiso 1 1 calc R . .
C43 C 0.7887(3) 0.6420(3) 0.2175(4) 0.0294(14) Uani 1 1 d . . .
H43 H 0.7540 0.6669 0.1857 0.035 Uiso 1 1 calc R . .
C44 C 0.9843(3) 0.8288(3) 0.3258(4) 0.0294(14) Uani 1 1 d . . .
H44 H 0.9477 0.8575 0.2960 0.035 Uiso 1 1 calc R . .
C45 C 1.0312(3) 0.8724(3) 0.3860(4) 0.0401(16) Uani 1 1 d . . .
H45A H 1.0064 0.8865 0.4421 0.048 Uiso 1 1 calc R . .
H45B H 1.0440 0.9162 0.3529 0.048 Uiso 1 1 calc R . .
C46 C 1.0963(3) 0.8328(3) 0.4137(4) 0.0455(17) Uani 1 1 d . . .
H46A H 1.1328 0.8676 0.4263 0.055 Uiso 1 1 calc R . .
H46B H 1.0877 0.8060 0.4708 0.055 Uiso 1 1 calc R . .
C47 C 1.1202(3) 0.7821(3) 0.3401(4) 0.0326(16) Uani 1 1 d . . .
H47 H 1.1665 0.7927 0.3150 0.039 Uiso 1 1 calc R . .
C48 C 1.1025(3) 0.7119(3) 0.3381(4) 0.0360(16) Uani 1 1 d . . .
H48 H 1.1385 0.6805 0.3119 0.043 Uiso 1 1 calc R . .
C49 C 1.0565(3) 0.6753(3) 0.4054(4) 0.0429(17) Uani 1 1 d . . .
H49A H 1.0810 0.6696 0.4642 0.051 Uiso 1 1 calc R . .
H49B H 1.0457 0.6274 0.3820 0.051 Uiso 1 1 calc R . .
C50 C 0.9899(3) 0.7153(3) 0.4231(4) 0.0337(15) Uani 1 1 d . . .
H50A H 0.9540 0.6808 0.4400 0.040 Uiso 1 1 calc R . .
H50B H 0.9963 0.7478 0.4755 0.040 Uiso 1 1 calc R . .
C51 C 0.9661(3) 0.7578(3) 0.3399(4) 0.0321(17) Uani 1 1 d . . .
H51 H 0.9192 0.7456 0.3185 0.039 Uiso 1 1 calc R . .
C52 C 0.7849(6) 0.7193(7) 0.4771(8) 0.113(4) Uani 0.787(8) 1 d PDU A 1
H52A H 0.7638 0.7197 0.4163 0.170 Uiso 0.787(8) 1 calc PR A 1
H52B H 0.7675 0.6791 0.5123 0.170 Uiso 0.787(8) 1 calc PR A 1
H52C H 0.8344 0.7150 0.4706 0.170 Uiso 0.787(8) 1 calc PR A 1
C53 C 0.7686(5) 0.7856(7) 0.5251(7) 0.081(2) Uani 0.787(8) 1 d PDU A 1
C54 C 0.8015(6) 0.8476(7) 0.5121(8) 0.087(3) Uani 0.787(8) 1 d PDU A 1
H54 H 0.8387 0.8489 0.4706 0.105 Uiso 0.787(8) 1 calc PR A 1
C55 C 0.7831(6) 0.9089(7) 0.5565(9) 0.091(3) Uani 0.787(8) 1 d PDU A 1
H55 H 0.8078 0.9513 0.5457 0.109 Uiso 0.787(8) 1 calc PR A 1
C56 C 0.7315(6) 0.9091(7) 0.6141(8) 0.090(3) Uani 0.787(8) 1 d PDU A 1
H56 H 0.7180 0.9519 0.6431 0.107 Uiso 0.787(8) 1 calc PR A 1
C57 C 0.6968(5) 0.8468(7) 0.6322(8) 0.088(3) Uani 0.787(8) 1 d PDU A 1
H57 H 0.6609 0.8464 0.6757 0.106 Uiso 0.787(8) 1 calc PR A 1
C58 C 0.7146(6) 0.7843(7) 0.5864(9) 0.082(2) Uani 0.787(8) 1 d PDU A 1
H58 H 0.6901 0.7417 0.5972 0.098 Uiso 0.787(8) 1 calc PR A 1
C52' C 0.710(2) 0.917(2) 0.658(2) 0.091(6) Uani 0.213(8) 1 d PDU A 2
H52D H 0.7350 0.9617 0.6520 0.137 Uiso 0.213(8) 1 calc PR A 2
H52E H 0.7115 0.9011 0.7216 0.137 Uiso 0.213(8) 1 calc PR A 2
H52F H 0.6631 0.9233 0.6384 0.137 Uiso 0.213(8) 1 calc PR A 2
C53' C 0.7430(14) 0.8632(16) 0.5995(18) 0.087(3) Uani 0.213(8) 1 d PDU A 2
C54' C 0.7150(19) 0.7958(18) 0.595(3) 0.084(3) Uani 0.213(8) 1 d PDU A 2
H54' H 0.6754 0.7853 0.6297 0.101 Uiso 0.213(8) 1 calc PR A 2
C55' C 0.7442(17) 0.7433(16) 0.541(2) 0.085(3) Uani 0.213(8) 1 d PDU A 2
H55' H 0.7268 0.6964 0.5409 0.103 Uiso 0.213(8) 1 calc PR A 2
C56' C 0.7983(19) 0.7610(19) 0.487(3) 0.087(3) Uani 0.213(8) 1 d PDU A 2
H56' H 0.8132 0.7289 0.4410 0.104 Uiso 0.213(8) 1 calc PR A 2
C57' C 0.8307(17) 0.822(2) 0.498(3) 0.086(3) Uani 0.213(8) 1 d PDU A 2
H57' H 0.8736 0.8296 0.4692 0.104 Uiso 0.213(8) 1 calc PR A 2
C58' C 0.8019(18) 0.8762(19) 0.551(3) 0.088(3) Uani 0.213(8) 1 d PDU A 2
H58' H 0.8227 0.9215 0.5530 0.105 Uiso 0.213(8) 1 calc PR A 2

loop_
_atom_site_aniso_label
_atom_site_aniso_U_11
_atom_site_aniso_U_22
_atom_site_aniso_U_33
_atom_site_aniso_U_23
_atom_site_aniso_U_13
_atom_site_aniso_U_12
Rh1 0.0239(2) 0.01967(19) 0.0248(2) -0.0005(3) -0.0033(3) 0.00012(19)
Cl1 0.0257(9) 0.0348(9) 0.0376(9) -0.0049(8) 0.0015(7) 0.0025(7)
P1 0.0203(8) 0.0191(8) 0.0226(7) -0.0019(6) 0.0009(6) 0.0007(6)
Si1 0.0195(9) 0.0177(10) 0.0175(9) -0.0021(8) -0.0012(7) 0.0017(7)
Si2 0.0381(11) 0.0285(10) 0.0243(9) -0.0052(7) -0.0018(8) 0.0078(8)
N1 0.016(2) 0.015(2) 0.025(2) -0.008(2) 0.000(2) -0.0004(18)
N2 0.026(3) 0.023(3) 0.025(2) 0.0002(19) 0.004(2) 0.003(2)
N3 0.028(3) 0.024(3) 0.021(3) -0.0028(19) -0.003(2) -0.001(2)
C1 0.023(3) 0.019(3) 0.020(3) 0.001(2) -0.002(3) 0.005(2)
C2 0.017(3) 0.024(3) 0.029(3) 0.002(3) -0.003(3) 0.000(2)
C3 0.040(4) 0.011(3) 0.035(4) -0.004(2) -0.012(3) 0.008(2)
C4 0.058(4) 0.024(3) 0.035(4) 0.014(3) -0.015(3) -0.004(3)
C5 0.059(5) 0.038(4) 0.033(4) 0.007(3) -0.003(3) 0.006(3)
C6 0.037(4) 0.018(3) 0.034(3) 0.000(3) -0.015(3) 0.001(3)
C7 0.028(4) 0.031(4) 0.041(4) 0.011(3) -0.009(3) 0.014(3)
C8 0.018(3) 0.011(3) 0.021(3) 0.000(2) 0.002(2) -0.002(2)
C9 0.018(3) 0.020(3) 0.023(3) -0.001(2) 0.000(2) 0.006(2)
C10 0.055(5) 0.049(5) 0.031(4) -0.005(3) 0.001(3) 0.014(3)
C11 0.057(4) 0.037(4) 0.041(4) -0.010(3) -0.001(3) 0.013(3)
C12 0.020(3) 0.049(4) 0.028(3) 0.009(3) 0.006(3) 0.004(3)
C13 0.033(4) 0.077(5) 0.054(4) 0.014(4) 0.010(3) 0.024(4)
C14 0.039(3) 0.065(4) 0.039(3) 0.009(5) 0.009(4) -0.001(3)
C15 0.030(3) 0.057(4) 0.041(4) 0.001(3) 0.005(3) -0.014(3)
C16 0.021(3) 0.031(4) 0.034(3) -0.009(3) -0.004(3) -0.002(3)
C17 0.057(5) 0.024(4) 0.062(4) 0.001(3) -0.016(4) -0.014(3)
C18 0.039(4) 0.038(4) 0.044(4) -0.009(3) -0.017(3) -0.006(3)
C19 0.026(4) 0.064(5) 0.050(4) -0.016(3) 0.004(3) -0.019(3)
C20 0.027(3) 0.016(3) 0.025(3) -0.002(2) -0.009(3) 0.005(3)
C21 0.024(4) 0.032(4) 0.033(3) -0.011(3) -0.005(3) 0.004(3)
C22 0.030(3) 0.029(3) 0.052(4) -0.023(3) 0.010(3) 0.005(2)
C23 0.038(4) 0.032(3) 0.072(5) -0.031(4) -0.007(4) 0.003(3)
C24 0.032(4) 0.026(3) 0.060(4) -0.012(3) -0.007(3) -0.006(3)
C25 0.033(4) 0.018(3) 0.030(3) -0.002(3) -0.006(3) 0.005(3)
C26 0.029(4) 0.026(4) 0.040(4) -0.007(3) 0.000(3) 0.001(3)
C27 0.028(4) 0.045(4) 0.055(4) -0.007(3) -0.001(3) 0.010(3)
C28 0.029(4) 0.044(4) 0.053(5) 0.005(3) 0.007(3) 0.001(3)
C29 0.028(4) 0.016(3) 0.036(3) -0.004(3) 0.005(3) -0.001(3)
C30 0.036(4) 0.049(4) 0.044(4) 0.009(3) -0.001(3) -0.001(3)
C31 0.031(4) 0.026(3) 0.045(4) 0.000(3) -0.005(3) -0.002(3)
C32 0.028(3) 0.020(3) 0.016(3) -0.002(2) -0.006(3) 0.004(3)
C33 0.022(4) 0.022(3) 0.032(3) -0.001(2) -0.005(3) 0.007(2)
C34 0.034(4) 0.040(4) 0.038(4) -0.006(3) -0.002(3) 0.015(3)
C35 0.062(5) 0.029(4) 0.031(4) -0.004(3) -0.010(3) 0.013(3)
C36 0.057(5) 0.019(3) 0.034(4) 0.001(3) -0.009(3) -0.003(3)
C37 0.031(3) 0.013(3) 0.031(3) -0.002(2) -0.008(3) -0.002(3)
C38 0.022(3) 0.017(3) 0.021(3) -0.001(2) -0.002(2) -0.002(2)
C39 0.033(3) 0.018(3) 0.025(3) -0.003(3) 0.000(3) 0.001(2)
C40 0.036(4) 0.026(4) 0.027(3) 0.006(3) 0.001(3) 0.007(3)
C41 0.053(5) 0.034(4) 0.036(4) 0.016(3) 0.006(3) -0.006(3)
C42 0.032(4) 0.037(4) 0.047(4) -0.001(3) 0.008(3) -0.011(3)
C43 0.028(3) 0.031(3) 0.029(4) 0.001(3) -0.002(3) 0.000(2)
C44 0.031(4) 0.028(4) 0.030(3) 0.000(3) 0.001(3) 0.004(3)
C45 0.050(4) 0.031(4) 0.039(4) -0.010(3) 0.004(3) -0.006(3)
C46 0.049(4) 0.048(4) 0.039(4) -0.001(3) -0.013(3) -0.019(3)
C47 0.017(3) 0.047(4) 0.034(4) 0.002(3) -0.007(3) -0.001(3)
C48 0.032(4) 0.025(4) 0.050(4) 0.010(3) -0.011(3) 0.000(3)
C49 0.052(5) 0.039(4) 0.038(4) 0.013(3) -0.009(3) -0.003(3)
C50 0.044(4) 0.033(4) 0.025(3) 0.007(3) 0.013(3) -0.006(3)
C51 0.035(4) 0.026(4) 0.035(4) -0.005(3) 0.000(3) -0.001(3)
C52 0.099(8) 0.157(9) 0.083(7) -0.022(7) -0.025(6) 0.025(7)
C53 0.055(5) 0.125(6) 0.062(5) 0.015(4) -0.013(4) -0.004(4)
C54 0.059(5) 0.139(7) 0.065(5) 0.027(5) -0.003(4) -0.016(5)
C55 0.070(6) 0.125(7) 0.078(6) 0.028(5) -0.021(4) -0.023(5)
C56 0.068(6) 0.125(7) 0.076(6) 0.013(6) -0.022(4) -0.002(5)
C57 0.057(5) 0.133(7) 0.074(5) 0.016(5) 0.000(4) -0.005(5)
C58 0.055(4) 0.122(6) 0.068(5) 0.027(4) -0.005(4) -0.009(4)
C52' 0.067(11) 0.132(10) 0.075(12) 0.016(10) -0.012(9) -0.001(11)
C53' 0.061(5) 0.128(7) 0.073(6) 0.021(5) -0.010(5) -0.009(5)
C54' 0.057(6) 0.126(7) 0.069(6) 0.023(5) -0.008(5) -0.008(5)
C55' 0.060(6) 0.130(7) 0.067(6) 0.021(6) -0.011(5) -0.004(6)
C56' 0.060(6) 0.133(7) 0.067(6) 0.019(6) -0.010(5) -0.007(6)
C57' 0.060(7) 0.132(8) 0.067(6) 0.023(6) -0.011(6) -0.008(6)
C58' 0.062(6) 0.129(8) 0.072(6) 0.023(6) -0.007(6) -0.014(6)

loop_
_atom_type_symbol
_atom_type_description
_atom_type_scat_dispersion_real
_atom_type_scat_dispersion_imag
_atom_type_scat_source
C C 0.0033 0.0016 'International Tables Vol C Tables 4.2.6.8 and 6.1.1.4'
H H 0.0000 0.0000 'International Tables Vol C Tables 4.2.6.8 and 6.1.1.4'
N N 0.0061 0.0033 'International Tables Vol C Tables 4.2.6.8 and 6.1.1.4'
Si Si 0.0817 0.0704 'International Tables Vol C Tables 4.2.6.8 and 6.1.1.4'
P P 0.1023 0.0942 'International Tables Vol C Tables 4.2.6.8 and 6.1.1.4'
Cl Cl 0.1484 0.1585 'International Tables Vol C Tables 4.2.6.8 and 6.1.1.4'
Rh Rh -1.1178 0.9187 'International Tables Vol C Tables 4.2.6.8 and 6.1.1.4'

loop_
_geom_angle_atom_site_label_1
_geom_angle_atom_site_label_2
_geom_angle_atom_site_label_3
_geom_angle
C44 Rh1 C51 38.7(2)
C44 Rh1 C48 96.0(2)
C51 Rh1 C48 81.0(2)
C44 Rh1 C47 80.7(2)
C51 Rh1 C47 88.9(2)
C48 Rh1 C47 35.74(19)
C44 Rh1 Si1 94.27(16)
C51 Rh1 Si1 90.49(17)
C48 Rh1 Si1 151.11(16)
C47 Rh1 Si1 172.67(16)
C44 Rh1 Cl1 153.09(16)
C51 Rh1 Cl1 166.68(17)
C48 Rh1 Cl1 89.63(17)
C47 Rh1 Cl1 88.94(15)
Si1 Rh1 Cl1 93.33(5)
N3 P1 N2 87.5(2)
N3 P1 C1 113.0(2)
N2 P1 C1 116.1(2)
N3 P1 C8 118.4(2)
N2 P1 C8 114.0(2)
C1 P1 C8 107.3(2)
N1 Si1 C9 102.8(2)
N1 Si1 C8 105.2(2)
C9 Si1 C8 49.18(19)
N1 Si1 Rh1 122.04(14)
C9 Si1 Rh1 127.33(17)
C8 Si1 Rh1 128.31(16)
N2 Si2 N3 82.6(2)
N2 Si2 C11 115.5(2)
N3 Si2 C11 116.9(2)
N2 Si2 C10 115.0(3)
N3 Si2 C10 113.7(2)
C11 Si2 C10 110.7(3)
C2 N1 C20 116.7(4)
C2 N1 Si1 124.3(3)
C20 N1 Si1 115.8(3)
C12 N2 P1 133.1(3)
C12 N2 Si2 131.6(3)
P1 N2 Si2 94.9(2)
C16 N3 P1 133.6(3)
C16 N3 Si2 131.0(3)
P1 N3 Si2 95.0(2)
C2 C1 C6 107.2(4)
C2 C1 P1 127.6(4)
C6 C1 P1 124.5(4)
N1 C2 C1 129.9(5)
N1 C2 C3 124.6(4)
C1 C2 C3 105.4(4)
C7 C3 C2 100.8(4)
C7 C3 C4 101.3(4)
C2 C3 C4 106.1(4)
C5 C4 C3 103.1(4)
C4 C5 C6 102.7(4)
C1 C6 C7 99.5(4)
C1 C6 C5 108.7(4)
C7 C6 C5 100.4(4)
C3 C7 C6 93.6(4)
C32 C8 C9 117.4(4)
C32 C8 P1 110.4(3)
C9 C8 P1 117.5(3)
C32 C8 Si1 122.5(3)
C9 C8 Si1 63.1(2)
P1 C8 Si1 118.7(2)
C38 C9 C8 120.5(4)
C38 C9 Si1 125.0(4)
C8 C9 Si1 67.7(2)
N2 C12 C15 110.8(4)
N2 C12 C14 109.5(4)
C15 C12 C14 109.2(5)
N2 C12 C13 110.0(5)
C15 C12 C13 110.0(5)
C14 C12 C13 107.2(4)
C19 C16 N3 109.9(4)
C19 C16 C18 109.9(5)
N3 C16 C18 111.2(4)
C19 C16 C17 110.4(5)
N3 C16 C17 107.4(4)
C18 C16 C17 108.0(4)
C21 C20 C25 122.5(5)
C21 C20 N1 119.2(4)
C25 C20 N1 118.3(5)
C22 C21 C20 117.7(5)
C22 C21 C26 118.4(5)
C20 C21 C26 124.0(5)
C23 C22 C21 121.6(5)
C24 C23 C22 119.6(5)
C23 C24 C25 121.7(5)
C24 C25 C20 116.9(5)
C24 C25 C29 118.5(5)
C20 C25 C29 124.6(5)
C27 C26 C21 113.9(5)
C27 C26 C28 110.4(5)
C21 C26 C28 110.1(5)
C25 C29 C31 112.9(4)
C25 C29 C30 110.9(4)
C31 C29 C30 109.8(4)
C33 C32 C37 119.2(5)
C33 C32 C8 123.1(4)
C37 C32 C8 117.7(5)
C32 C33 C34 120.6(5)
C35 C34 C33 119.7(5)
C36 C35 C34 119.2(5)
C35 C36 C37 121.1(5)
C36 C37 C32 119.9(5)
C43 C38 C39 117.1(5)
C43 C38 C9 120.0(4)
C39 C38 C9 122.9(5)
C40 C39 C38 121.8(5)
C41 C40 C39 119.3(5)
C40 C41 C42 120.7(5)
C41 C42 C43 120.3(6)
C38 C43 C42 120.9(5)
C51 C44 C45 126.1(5)
C51 C44 Rh1 71.4(3)
C45 C44 Rh1 111.6(4)
C44 C45 C46 113.3(5)
C47 C46 C45 112.3(5)
C48 C47 C46 123.2(6)
C48 C47 Rh1 70.7(3)
C46 C47 Rh1 111.2(4)
C47 C48 C49 125.7(6)
C47 C48 Rh1 73.5(3)
C49 C48 Rh1 108.9(4)
C48 C49 C50 113.4(5)
C51 C50 C49 112.7(5)
C44 C51 C50 122.7(6)
C44 C51 Rh1 69.8(3)
C50 C51 Rh1 114.2(4)
C54 C53 C58 118.1(12)
C54 C53 C52 124.5(11)
C58 C53 C52 117.4(11)
C53 C54 C55 122.5(12)
C56 C55 C54 120.3(12)
C55 C56 C57 119.9(13)
C56 C57 C58 120.1(11)
C53 C58 C57 118.9(11)
C58' C53' C54' 118(2)
C58' C53' C52' 123(2)
C54' C53' C52' 119(2)
C53' C54' C55' 121(2)
C56' C55' C54' 118(2)
C57' C56' C55' 121(3)
C56' C57' C58' 120(2)
C53' C58' C57' 120(2)

loop_
_geom_bond_atom_site_label_1
_geom_bond_atom_site_label_2
_geom_bond_distance
Rh1 C44 2.106(5)
Rh1 C51 2.127(6)
Rh1 C48 2.217(5)
Rh1 C47 2.251(6)
Rh1 Si1 2.3344(17)
Rh1 Cl1 2.3900(15)
P1 N3 1.671(4)
P1 N2 1.672(4)
P1 C1 1.728(5)
P1 C8 1.777(5)
Si1 N1 1.828(4)
Si1 C9 1.884(5)
Si1 C8 1.954(5)
Si2 N2 1.752(4)
Si2 N3 1.752(4)
Si2 C11 1.849(6)
Si2 C10 1.863(6)
N1 C2 1.368(6)
N1 C20 1.458(6)
N2 C12 1.488(6)
N3 C16 1.502(6)
C1 C2 1.372(7)
C1 C6 1.527(7)
C2 C3 1.539(7)
C3 C7 1.523(7)
C3 C4 1.561(7)
C4 C5 1.539(7)
C5 C6 1.551(7)
C6 C7 1.542(7)
C8 C32 1.519(6)
C8 C9 1.599(6)
C9 C38 1.491(6)
C12 C15 1.527(7)
C12 C14 1.535(9)
C12 C13 1.538(7)
C16 C19 1.501(7)
C16 C18 1.513(7)
C16 C17 1.545(7)
C20 C21 1.402(7)
C20 C25 1.406(7)
C21 C22 1.388(7)
C21 C26 1.525(7)
C22 C23 1.384(7)
C23 C24 1.382(7)
C24 C25 1.400(7)
C25 C29 1.502(7)
C26 C27 1.517(7)
C26 C28 1.541(7)
C29 C31 1.521(7)
C29 C30 1.547(7)
C32 C33 1.364(7)
C32 C37 1.398(7)
C33 C34 1.401(7)
C34 C35 1.393(8)
C35 C36 1.366(7)
C36 C37 1.382(7)
C38 C43 1.388(7)
C38 C39 1.403(6)
C39 C40 1.396(7)
C40 C41 1.365(7)
C41 C42 1.366(8)
C42 C43 1.401(7)
C44 C51 1.404(8)
C44 C45 1.517(7)
C45 C46 1.537(8)
C46 C47 1.515(8)
C47 C48 1.371(7)
C48 C49 1.505(8)
C49 C50 1.535(7)
C50 C51 1.530(8)
C52 C53 1.471(15)
C53 C54 1.352(12)
C53 C58 1.389(12)
C54 C55 1.376(13)
C55 C56 1.319(13)
C56 C57 1.386(13)
C57 C58 1.401(14)
C52' C53' 1.47(2)
C53' C58' 1.382(17)
C53' C54' 1.388(17)
C54' C55' 1.40(2)
C55' C56' 1.363(19)
C56' C57' 1.333(18)
C57' C58' 1.398(19)
